data_7112250
loop_
_publ_author_name
'Taniyuki Furuyama'
'Yusuke Sugiya'
'Nagao Kobayashi'

_publ_section_title
;
 Synthesis of a tetrabenzotriazacorrole mu-oxo dimer and investigation of
 its stacking effect
;
_journal_name_full Chem.Commun.
_journal_page_first 4312
_journal_paper_doi 10.1039/C4CC01115E
_journal_volume 50
_journal_year 2014
_chemical_formula_moiety 'C116 H78 N7 O10 P Si2'
_chemical_formula_sum 'C116 H78 N7 O10 P Si2'
_chemical_formula_weight 1817.00
_chemical_name_systematic
; 
 ? 
;
_space_group_IT_number 61
_symmetry_cell_setting orthorhombic
_symmetry_Int_Tables_number 61
_symmetry_space_group_name_Hall '-P 2ac 2ab'
_symmetry_space_group_name_H-M 'P b c a'
_atom_sites_solution_hydrogens geom
_atom_sites_solution_primary direct
_atom_sites_solution_secondary difmap
_audit_creation_method SHELXL-97
_cell_angle_alpha 90.00
_cell_angle_beta 90.00
_cell_angle_gamma 90.00
_cell_formula_units_Z 8
_cell_length_a 12.5583(2)
_cell_length_b 31.0602(6)
_cell_length_c 47.1556(8)
_cell_measurement_temperature 90(2)
_cell_volume 18393.7(6)
_computing_molecular_graphics 'Yadokari-XG 2009 (Wakita, Nemoto et al., 2009)'
_computing_publication_material 'Yadokari-XG 2009 (Wakita, Nemoto et al., 2009)'
_computing_structure_refinement 'SHELXL-97 (Sheldrick, 1997)'
_computing_structure_solution 'SHELXS-97 (Sheldrick, 1990)'
_diffrn_ambient_temperature 90(2)
_diffrn_detector_area_resol_mean 10.000
_diffrn_measured_fraction_theta_full 1.000
_diffrn_measured_fraction_theta_max 1.000
_diffrn_measurement_device_type 'Rigaku R-AXIS RAPID'
_diffrn_measurement_method \w
_diffrn_radiation_monochromator graphite
_diffrn_radiation_source 'fine-focus sealed tube'
_diffrn_radiation_type CuK\a
_diffrn_radiation_wavelength 1.54187
_diffrn_reflns_av_R_equivalents 0.0934
_diffrn_reflns_av_sigmaI/netI 0.0676
_diffrn_reflns_limit_h_max 15
_diffrn_reflns_limit_h_min -15
_diffrn_reflns_limit_k_max 37
_diffrn_reflns_limit_k_min -37
_diffrn_reflns_limit_l_max 56
_diffrn_reflns_limit_l_min -56
_diffrn_reflns_number 202162
_diffrn_reflns_theta_full 68.25
_diffrn_reflns_theta_max 68.25
_diffrn_reflns_theta_min 3.00
_exptl_absorpt_coefficient_mu 1.068
_exptl_absorpt_correction_T_max 0.899
_exptl_absorpt_correction_T_min 0.689
_exptl_absorpt_correction_type multi-scan
_exptl_absorpt_process_details 'ABSCOR (Rigaku, 1995)'
_exptl_crystal_colour 'dark green'
_exptl_crystal_density_diffrn 1.312
_exptl_crystal_density_method 'not measured'
_exptl_crystal_description prism
_exptl_crystal_F_000 7568
_exptl_crystal_size_max 0.20
_exptl_crystal_size_mid 0.15
_exptl_crystal_size_min 0.10
_refine_diff_density_max 1.007
_refine_diff_density_min -0.317
_refine_diff_density_rms 0.076
_refine_ls_extinction_method none
_refine_ls_goodness_of_fit_ref 1.035
_refine_ls_hydrogen_treatment constr
_refine_ls_matrix_type full
_refine_ls_number_parameters 1225
_refine_ls_number_reflns 16834
_refine_ls_number_restraints 175
_refine_ls_restrained_S_all 1.037
_refine_ls_R_factor_all 0.1378
_refine_ls_R_factor_gt 0.0974
_refine_ls_shift/su_max 0.050
_refine_ls_shift/su_mean 0.009
_refine_ls_structure_factor_coef Fsqd
_refine_ls_weighting_details 'calc w=1/[\s^2^(Fo^2^)+(0.1893P)^2^+0.0000P] where P=(Fo^2^+2Fc^2^)/3'
_refine_ls_weighting_scheme calc
_refine_ls_wR_factor_gt 0.2795
_refine_ls_wR_factor_ref 0.3134
_reflns_number_gt 9233
_reflns_number_total 16834
_reflns_threshold_expression >2sigma(I)
_cod_data_source_file c4cc01115e2-2.cif
_cod_data_source_block f2plus
_cod_database_code 7112250

loop_
_symmetry_equiv_pos_as_xyz
'x, y, z'
'-x+1/2, -y, z+1/2'
'x+1/2, -y+1/2, -z'
'-x, y+1/2, -z+1/2'
'-x, -y, -z'
'x-1/2, y, -z-1/2'
'-x-1/2, y-1/2, z'
'x, -y-1/2, z-1/2'

loop_
_atom_site_label
_atom_site_type_symbol
_atom_site_fract_x
_atom_site_fract_y
_atom_site_fract_z
_atom_site_U_iso_or_equiv
_atom_site_adp_type
_atom_site_occupancy
_atom_site_symmetry_multiplicity
_atom_site_calc_flag
_atom_site_refinement_flags
N1 N 0.7563(3) 0.25759(12) 0.10801(6) 0.0524(8) Uani 1 1 d .
C1 C 0.7303(3) 0.29780(15) 0.11761(8) 0.0559(11) Uani 1 1 d .
C2 C 0.7956(3) 0.32861(16) 0.10378(8) 0.0586(11) Uani 1 1 d .
C3 C 0.8040(4) 0.37359(17) 0.10516(9) 0.0642(12) Uani 1 1 d .
H1 H 0.7573 0.3900 0.1168 0.077 Uiso 1 1 calc R
C4 C 0.8810(4) 0.39321(17) 0.08935(10) 0.0652(12) Uani 1 1 d .
C5 C 0.9513(4) 0.36888(18) 0.07126(9) 0.0682(13) Uani 1 1 d .
C6 C 0.9412(3) 0.32497(16) 0.06931(9) 0.0577(11) Uani 1 1 d .
H2 H 0.9860 0.3089 0.0570 0.069 Uiso 1 1 calc R
C7 C 0.8648(3) 0.30450(16) 0.08560(8) 0.0574(11) Uani 1 1 d .
C8 C 0.8379(3) 0.25968(16) 0.08880(8) 0.0529(11) Uani 1 1 d .
N2 N 0.8816(3) 0.22586(12) 0.07638(6) 0.0513(9) Uani 1 1 d .
N3 N 0.7575(3) 0.17626(13) 0.10069(7) 0.0573(9) Uani 1 1 d .
C9 C 0.8423(3) 0.18692(16) 0.08203(8) 0.0535(11) Uani 1 1 d .
C10 C 0.8778(3) 0.14745(15) 0.06900(8) 0.0544(11) Uani 1 1 d .
C11 C 0.9587(3) 0.13877(16) 0.04922(8) 0.0566(11) Uani 1 1 d .
H3 H 1.0015 0.1612 0.0416 0.068 Uiso 1 1 calc R
C12 C 0.9737(4) 0.09651(16) 0.04136(9) 0.0602(12) Uani 1 1 d .
C13 C 0.9139(4) 0.06284(16) 0.05287(9) 0.0642(12) Uani 1 1 d .
C14 C 0.8315(4) 0.07116(16) 0.07143(9) 0.0620(12) Uani 1 1 d .
H4 H 0.7879 0.0486 0.0785 0.074 Uiso 1 1 calc R
C15 C 0.8144(3) 0.11334(16) 0.07942(9) 0.0599(12) Uani 1 1 d .
C16 C 0.7408(4) 0.13180(17) 0.09885(9) 0.0620(12) Uani 1 1 d .
N4 N 0.6699(3) 0.10938(13) 0.11370(7) 0.0628(10) Uani 1 1 d .
N5 N 0.6038(3) 0.17187(13) 0.13902(7) 0.0583(9) Uani 1 1 d .
C17 C 0.6085(4) 0.12780(17) 0.13259(9) 0.0597(12) Uani 1 1 d .
C18 C 0.5326(4) 0.10533(17) 0.15011(9) 0.0640(12) Uani 1 1 d .
C19 C 0.5061(4) 0.06229(18) 0.15206(10) 0.0708(14) Uani 1 1 d .
H5 H 0.5396 0.0416 0.1402 0.085 Uiso 1 1 calc R
C20 C 0.4312(4) 0.05008(19) 0.17125(11) 0.0779(15) Uani 1 1 d .
C21 C 0.3843(4) 0.08046(18) 0.18971(9) 0.0654(13) Uani 1 1 d .
C22 C 0.4102(3) 0.12353(17) 0.18838(9) 0.0614(12) Uani 1 1 d .
H6 H 0.3784 0.1439 0.2008 0.074 Uiso 1 1 calc R
C23 C 0.4855(3) 0.13598(16) 0.16794(9) 0.0615(12) Uani 1 1 d .
C24 C 0.5279(3) 0.17847(16) 0.16048(8) 0.0550(11) Uani 1 1 d .
N6 N 0.4946(3) 0.21498(13) 0.17184(7) 0.0547(9) Uani 1 1 d .
N7 N 0.6171(3) 0.25364(13) 0.14263(6) 0.0561(9) Uani 1 1 d .
C25 C 0.5392(3) 0.25158(16) 0.16278(8) 0.0563(11) Uani 1 1 d .
C26 C 0.5178(3) 0.29448(16) 0.17173(8) 0.0589(12) Uani 1 1 d .
C27 C 0.4442(4) 0.31211(17) 0.19097(9) 0.0639(12) Uani 1 1 d .
H7 H 0.3970 0.2941 0.2013 0.077 Uiso 1 1 calc R
C28 C 0.4420(4) 0.3557(2) 0.19443(9) 0.0719(14) Uani 1 1 d .
C29 C 0.5118(4) 0.38324(17) 0.17900(11) 0.0710(13) Uani 1 1 d .
C30 C 0.5857(4) 0.36660(18) 0.16079(9) 0.0688(13) Uani 1 1 d .
H8 H 0.6339 0.3850 0.1511 0.083 Uiso 1 1 calc R
C31 C 0.5894(3) 0.32249(16) 0.15668(8) 0.0581(11) Uani 1 1 d .
C32 C 0.6493(3) 0.29540(16) 0.13842(8) 0.0584(11) Uani 1 1 d .
P1 P 0.68321(9) 0.21304(4) 0.12244(2) 0.0548(3) Uani 1 1 d .
O1 O 0.7714(2) 0.20610(10) 0.14838(5) 0.0617(8) Uani 1 1 d .
Si1 Si 0.87601(10) 0.21647(5) 0.16712(2) 0.0680(4) Uani 1 1 d .
C33 C 0.9715(4) 0.1713(2) 0.16133(10) 0.0830(17) Uani 1 1 d .
C34 C 0.9387(5) 0.1315(2) 0.15040(10) 0.0858(17) Uani 1 1 d .
H9 H 0.8686 0.1293 0.1430 0.103 Uiso 1 1 calc R
C35 C 1.0042(5) 0.0945(3) 0.14974(12) 0.099(2) Uani 1 1 d .
H10 H 0.9789 0.0683 0.1419 0.119 Uiso 1 1 calc R
C36 C 1.1030(6) 0.0972(3) 0.16052(13) 0.105(2) Uani 1 1 d .
H11 H 1.1467 0.0723 0.1613 0.126 Uiso 1 1 calc R
C37 C 1.1418(6) 0.1361(3) 0.17052(17) 0.127(3) Uani 1 1 d .
H12 H 1.2139 0.1383 0.1764 0.153 Uiso 1 1 calc R
C38 C 1.0738(5) 0.1728(3) 0.17204(13) 0.112(2) Uani 1 1 d .
H13 H 1.0992 0.1985 0.1805 0.134 Uiso 1 1 calc R
C39 C 0.8383(4) 0.21725(16) 0.20515(9) 0.0645(12) Uani 1 1 d .
C40 C 0.7337(5) 0.2112(2) 0.21488(10) 0.101(2) Uani 1 1 d .
H14 H 0.6775 0.2071 0.2016 0.121 Uiso 1 1 calc R
C41 C 0.7115(5) 0.2110(3) 0.24424(11) 0.111(2) Uani 1 1 d .
H15 H 0.6401 0.2081 0.2506 0.133 Uiso 1 1 calc R
C42 C 0.7913(5) 0.21492(19) 0.26350(10) 0.0831(16) Uani 1 1 d .
H16 H 0.7757 0.2137 0.2832 0.100 Uiso 1 1 calc R
C43 C 0.8930(5) 0.22052(19) 0.25473(10) 0.0831(16) Uani 1 1 d .
H17 H 0.9485 0.2237 0.2683 0.100 Uiso 1 1 calc R
C44 C 0.9161(4) 0.22158(19) 0.22594(10) 0.0811(16) Uani 1 1 d .
H18 H 0.9880 0.2254 0.2202 0.097 Uiso 1 1 calc R
C45 C 0.9380(4) 0.2682(2) 0.15804(10) 0.0794(16) Uani 1 1 d .
C46 C 1.0247(5) 0.2719(3) 0.14005(11) 0.101(2) Uani 1 1 d .
H19 H 1.0529 0.2464 0.1318 0.122 Uiso 1 1 calc R
C47 C 1.0707(7) 0.3095(4) 0.13371(15) 0.125(3) Uani 1 1 d .
H20 H 1.1306 0.3097 0.1214 0.150 Uiso 1 1 calc R
C48 C 1.0341(6) 0.3476(3) 0.14436(16) 0.110(3) Uani 1 1 d .
H21 H 1.0660 0.3742 0.1390 0.132 Uiso 1 1 calc R
C49 C 0.9434(7) 0.3464(3) 0.16445(16) 0.131(3) Uani 1 1 d .
H22 H 0.9172 0.3719 0.1731 0.157 Uiso 1 1 calc R
C50 C 0.8985(5) 0.3068(2) 0.17015(12) 0.0901(19) Uani 1 1 d .
H23 H 0.8392 0.3053 0.1826 0.108 Uiso 1 1 calc R
O2 O 0.5940(2) 0.21643(9) 0.09662(5) 0.0551(7) Uani 1 1 d .
Si2 Si 0.48882(10) 0.23748(5) 0.08152(2) 0.0592(4) Uani 1 1 d .
C51 C 0.5207(3) 0.24133(15) 0.04289(8) 0.0556(11) Uani 1 1 d .
C52 C 0.4401(4) 0.24632(16) 0.02323(9) 0.0662(13) Uani 1 1 d .
H24 H 0.3682 0.2452 0.0294 0.079 Uiso 1 1 calc R
C53 C 0.4612(4) 0.25295(16) -0.00549(9) 0.0662(13) Uani 1 1 d .
H25 H 0.4042 0.2559 -0.0186 0.079 Uiso 1 1 calc R
C54 C 0.5643(4) 0.25513(15) -0.01466(8) 0.0616(12) Uani 1 1 d .
H26 H 0.5791 0.2598 -0.0342 0.074 Uiso 1 1 calc R
C55 C 0.6465(4) 0.25063(17) 0.00437(9) 0.0711(14) Uani 1 1 d .
H27 H 0.7181 0.2522 -0.0021 0.085 Uiso 1 1 calc R
C56 C 0.6254(4) 0.24370(17) 0.03333(9) 0.0699(13) Uani 1 1 d .
H28 H 0.6827 0.2407 0.0464 0.084 Uiso 1 1 calc R
C57 C 0.3674(4) 0.20444(18) 0.08799(8) 0.0655(13) Uani 1 1 d .
C58 C 0.2661(4) 0.22028(19) 0.08310(9) 0.0722(14) Uani 1 1 d .
H29 H 0.2588 0.2488 0.0761 0.087 Uiso 1 1 calc R
C59 C 0.1747(4) 0.1962(2) 0.08805(9) 0.0796(16) Uani 1 1 d .
H30 H 0.1066 0.2080 0.0839 0.095 Uiso 1 1 calc R
C60 C 0.1831(4) 0.1554(2) 0.09902(11) 0.0869(17) Uani 1 1 d .
H31 H 0.1214 0.1387 0.1027 0.104 Uiso 1 1 calc R
C61 C 0.2832(5) 0.1394(2) 0.10465(11) 0.0931(18) Uani 1 1 d .
H32 H 0.2897 0.1116 0.1130 0.112 Uiso 1 1 calc R
C62 C 0.3749(4) 0.16255(19) 0.09848(10) 0.0799(15) Uani 1 1 d .
H33 H 0.4428 0.1499 0.1014 0.096 Uiso 1 1 calc R
C63 C 0.4552(4) 0.29385(17) 0.09362(9) 0.0654(12) Uani 1 1 d .
C64 C 0.3800(4) 0.30251(18) 0.11429(10) 0.0707(13) Uani 1 1 d .
H34 H 0.3485 0.2793 0.1243 0.085 Uiso 1 1 calc R
C65 C 0.3489(4) 0.3453(2) 0.12087(11) 0.0814(16) Uani 1 1 d .
H35 H 0.2953 0.3505 0.1347 0.098 Uiso 1 1 calc R
C66 C 0.3966(5) 0.3787(2) 0.10720(13) 0.0904(17) Uani 1 1 d .
H36 H 0.3757 0.4074 0.1115 0.108 Uiso 1 1 calc R
C67 C 0.4750(5) 0.3716(2) 0.08718(12) 0.0880(17) Uani 1 1 d .
H37 H 0.5082 0.3952 0.0779 0.106 Uiso 1 1 calc R
C68 C 0.5046(4) 0.32965(19) 0.08078(10) 0.0773(15) Uani 1 1 d .
H38 H 0.5597 0.3249 0.0673 0.093 Uiso 1 1 calc R
O3 O 0.8981(3) 0.43755(11) 0.09266(7) 0.0753(9) Uani 1 1 d .
C69 C 0.8872(5) 0.46323(18) 0.06874(12) 0.0789(15) Uani 1 1 d .
C70 C 0.9493(5) 0.5004(2) 0.06839(14) 0.1020(19) Uani 1 1 d .
H39 H 0.9962 0.5070 0.0836 0.122 Uiso 1 1 calc R
C71 C 0.9403(6) 0.5279(2) 0.04495(18) 0.126(3) Uani 1 1 d .
H40 H 0.9820 0.5533 0.0440 0.151 Uiso 1 1 calc R
C72 C 0.8694(6) 0.5178(2) 0.02267(16) 0.112(2) Uani 1 1 d .
H41 H 0.8647 0.5360 0.0066 0.135 Uiso 1 1 calc R
C73 C 0.8085(5) 0.4822(2) 0.02434(14) 0.0980(18) Uani 1 1 d .
H42 H 0.7596 0.4758 0.0095 0.118 Uiso 1 1 calc R
C74 C 0.8165(5) 0.45461(19) 0.04749(13) 0.0845(16) Uani 1 1 d .
H43 H 0.7726 0.4297 0.0485 0.101 Uiso 1 1 calc R
O4 O 1.0249(3) 0.39410(11) 0.05743(8) 0.0842(11) Uani 1 1 d .
C75 C 1.1007(4) 0.37479(16) 0.04019(9) 0.0632(12) Uani 1 1 d .
C76 C 1.0903(5) 0.37865(17) 0.01122(11) 0.0784(15) Uani 1 1 d .
H44 H 1.0288 0.3915 0.0031 0.094 Uiso 1 1 calc R
C77 C 1.1713(7) 0.3635(2) -0.00572(12) 0.110(2) Uani 1 1 d .
H45 H 1.1653 0.3651 -0.0258 0.132 Uiso 1 1 calc R
C78 C 1.2599(6) 0.3461(2) 0.00621(19) 0.114(3) Uani 1 1 d .
H46 H 1.3175 0.3377 -0.0056 0.137 Uiso 1 1 calc R
C79 C 1.2675(4) 0.3405(2) 0.03462(17) 0.0983(19) Uani 1 1 d .
H47 H 1.3282 0.3267 0.0425 0.118 Uiso 1 1 calc R
C80 C 1.1873(4) 0.35489(17) 0.05197(11) 0.0741(14) Uani 1 1 d .
H48 H 1.1919 0.3511 0.0719 0.089 Uiso 1 1 calc R
O5 O 1.0434(3) 0.08327(11) 0.02063(7) 0.0735(9) Uani 1 1 d .
C81 C 1.1280(4) 0.10913(16) 0.01296(10) 0.0670(13) Uani 1 1 d .
C82 C 1.1310(4) 0.12676(18) -0.01321(11) 0.0814(15) Uani 1 1 d .
H49 H 1.0717 0.1241 -0.0256 0.098 Uiso 1 1 calc R
C83 C 1.2223(5) 0.14889(19) -0.02186(12) 0.0892(17) Uani 1 1 d .
H50 H 1.2246 0.1616 -0.0402 0.107 Uiso 1 1 calc R
C84 C 1.3062(5) 0.15240(18) -0.00472(12) 0.0808(15) Uani 1 1 d .
H51 H 1.3686 0.1668 -0.0111 0.097 Uiso 1 1 calc R
C85 C 1.3024(5) 0.1350(2) 0.02247(12) 0.0932(18) Uani 1 1 d .
H52 H 1.3611 0.1385 0.0350 0.112 Uiso 1 1 calc R
C86 C 1.2129(5) 0.11258(19) 0.03127(11) 0.0846(16) Uani 1 1 d .
H53 H 1.2102 0.0999 0.0496 0.102 Uiso 1 1 calc R
O6 O 0.9347(3) 0.02096(11) 0.04494(7) 0.0740(9) Uani 1 1 d .
C87 C 1.0372(4) 0.00492(18) 0.05170(11) 0.0719(13) Uani 1 1 d .
C88 C 1.0758(5) -0.02624(18) 0.03372(12) 0.0817(15) Uani 1 1 d .
H54 H 1.0361 -0.0358 0.0178 0.098 Uiso 1 1 calc R
C89 C 1.1768(6) -0.0432(2) 0.04004(15) 0.0975(19) Uani 1 1 d .
H55 H 1.2064 -0.0643 0.0277 0.117 Uiso 1 1 calc R
C90 C 1.2336(6) -0.0307(2) 0.06297(16) 0.102(2) Uani 1 1 d .
H56 H 1.3008 -0.0433 0.0670 0.122 Uiso 1 1 calc R
C91 C 1.1913(5) 0.0012(2) 0.08069(14) 0.0935(18) Uani 1 1 d .
H57 H 1.2306 0.0110 0.0966 0.112 Uiso 1 1 calc R
C92 C 1.0912(4) 0.01837(18) 0.07484(12) 0.0786(14) Uani 1 1 d .
H58 H 1.0611 0.0395 0.0870 0.094 Uiso 1 1 calc R
O7 O 0.4008(3) 0.00678(13) 0.17319(9) 0.0975(12) Uani 1 1 d .
C93 C 0.4333(8) -0.0133(2) 0.19710(15) 0.124(2) Uani 1 1 d DU
C94 C 0.5279(7) -0.0035(3) 0.21048(17) 0.163(4) Uani 1 1 d DU
H59 H 0.5707 0.0181 0.2018 0.195 Uiso 1 1 calc R
C95 C 0.5672(8) -0.0217(3) 0.23523(17) 0.189(4) Uani 1 1 d DU
H60 H 0.6309 -0.0123 0.2442 0.227 Uiso 1 1 calc R
C96 C 0.5037(12) -0.0553(4) 0.2459(2) 0.216(5) Uani 1 1 d DU
H61 H 0.5290 -0.0725 0.2611 0.260 Uiso 1 1 calc R
C97 C 0.4032(13) -0.0634(4) 0.2340(2) 0.250(6) Uani 1 1 d DU
H62 H 0.3568 -0.0830 0.2433 0.300 Uiso 1 1 calc R
C98 C 0.3684(10) -0.0432(3) 0.20840(16) 0.217(5) Uani 1 1 d DU
H63 H 0.3025 -0.0506 0.1998 0.260 Uiso 1 1 calc R
O8 O 0.3051(3) 0.06425(11) 0.20678(7) 0.0768(10) Uani 1 1 d .
C99 C 0.2939(4) 0.07946(17) 0.23421(10) 0.0705(13) Uani 1 1 d D
C100 C 0.3758(5) 0.0836(2) 0.25246(12) 0.0989(19) Uani 1 1 d DU
H64 H 0.4462 0.0782 0.2460 0.119 Uiso 1 1 calc R
C101 C 0.3601(6) 0.0954(2) 0.28013(12) 0.121(2) Uani 1 1 d DU
H65 H 0.4192 0.0987 0.2925 0.146 Uiso 1 1 calc R
C102 C 0.2610(6) 0.1022(3) 0.28965(14) 0.122(3) Uani 1 1 d DU
H66 H 0.2492 0.1096 0.3089 0.146 Uiso 1 1 calc R
C103 C 0.1784(6) 0.0985(3) 0.27169(15) 0.150(3) Uani 1 1 d DU
H67 H 0.1081 0.1034 0.2784 0.180 Uiso 1 1 calc R
C104 C 0.1942(5) 0.0878(3) 0.24352(14) 0.125(3) Uani 1 1 d DU
H68 H 0.1356 0.0863 0.2308 0.150 Uiso 1 1 calc R
O9 O 0.3736(3) 0.37682(12) 0.21250(7) 0.0871(11) Uani 1 1 d .
C105 C 0.2877(4) 0.35325(18) 0.22410(10) 0.0727(14) Uani 1 1 d .
C106 C 0.2071(4) 0.33823(18) 0.20725(10) 0.0781(15) Uani 1 1 d .
H69 H 0.2106 0.3418 0.1873 0.094 Uiso 1 1 calc R
C107 C 0.1222(4) 0.3182(2) 0.21917(11) 0.0837(16) Uani 1 1 d .
H70 H 0.0674 0.3074 0.2073 0.100 Uiso 1 1 calc R
C108 C 0.1135(5) 0.3131(2) 0.24778(12) 0.0925(18) Uani 1 1 d .
H71 H 0.0535 0.2989 0.2557 0.111 Uiso 1 1 calc R
C109 C 0.1942(5) 0.3290(2) 0.26525(11) 0.102(2) Uani 1 1 d .
H72 H 0.1881 0.3264 0.2853 0.122 Uiso 1 1 calc R
C110 C 0.2846(4) 0.3490(2) 0.25339(11) 0.0865(17) Uani 1 1 d .
H73 H 0.3412 0.3591 0.2650 0.104 Uiso 1 1 calc R
O10 O 0.4997(3) 0.42713(13) 0.18433(8) 0.0914(12) Uani 1 1 d .
C111 C 0.5687(5) 0.45475(19) 0.16961(13) 0.0850(16) Uani 1 1 d .
C112 C 0.6524(7) 0.4742(3) 0.18311(16) 0.123(2) Uani 1 1 d .
H74 H 0.6633 0.4698 0.2028 0.148 Uiso 1 1 calc R
C113 C 0.7215(6) 0.5005(3) 0.1677(2) 0.138(3) Uani 1 1 d .
H75 H 0.7798 0.5138 0.1771 0.165 Uiso 1 1 calc R
C114 C 0.7069(6) 0.5073(2) 0.13977(18) 0.115(2) Uani 1 1 d .
H76 H 0.7557 0.5247 0.1295 0.139 Uiso 1 1 calc R
C115 C 0.6240(5) 0.4896(2) 0.12661(15) 0.099(2) Uani 1 1 d .
H77 H 0.6140 0.4946 0.1069 0.119 Uiso 1 1 calc R
C116 C 0.5525(5) 0.4641(2) 0.14102(14) 0.0948(18) Uani 1 1 d .
H78 H 0.4920 0.4528 0.1315 0.114 Uiso 1 1 calc R

loop_
_atom_site_aniso_label
_atom_site_aniso_U_11
_atom_site_aniso_U_22
_atom_site_aniso_U_33
_atom_site_aniso_U_23
_atom_site_aniso_U_13
_atom_site_aniso_U_12
N1 0.0481(19) 0.072(2) 0.0367(17) -0.0001(16) 0.0029(15) 0.0046(17)
C1 0.053(3) 0.078(3) 0.037(2) 0.001(2) -0.0011(18) -0.004(2)
C2 0.052(3) 0.082(3) 0.042(2) 0.001(2) -0.0019(19) 0.000(2)
C3 0.055(3) 0.083(4) 0.054(3) 0.002(2) 0.006(2) 0.003(2)
C4 0.061(3) 0.074(4) 0.060(3) -0.006(2) 0.002(2) -0.001(2)
C5 0.054(3) 0.095(4) 0.055(3) 0.007(3) 0.013(2) -0.007(3)
C6 0.055(3) 0.068(3) 0.050(2) 0.001(2) 0.007(2) 0.002(2)
C7 0.047(2) 0.085(3) 0.041(2) -0.002(2) 0.0017(18) 0.004(2)
C8 0.047(2) 0.079(3) 0.0324(19) 0.0084(19) 0.0000(17) 0.002(2)
N2 0.0448(19) 0.073(3) 0.0363(17) 0.0045(16) -0.0002(14) 0.0050(17)
N3 0.048(2) 0.082(3) 0.0410(18) 0.0078(17) 0.0018(15) 0.0032(18)
C9 0.037(2) 0.085(3) 0.039(2) 0.009(2) 0.0051(16) 0.005(2)
C10 0.054(2) 0.071(3) 0.039(2) 0.0030(19) -0.0005(18) 0.004(2)
C11 0.053(2) 0.080(3) 0.037(2) 0.004(2) 0.0027(18) -0.007(2)
C12 0.056(3) 0.079(3) 0.045(2) -0.003(2) 0.007(2) -0.001(2)
C13 0.067(3) 0.073(3) 0.053(3) -0.002(2) 0.002(2) 0.001(2)
C14 0.064(3) 0.068(3) 0.054(3) 0.002(2) 0.006(2) -0.002(2)
C15 0.053(3) 0.082(3) 0.045(2) 0.006(2) 0.0041(19) 0.004(2)
C16 0.057(3) 0.078(3) 0.051(2) 0.007(2) 0.000(2) 0.005(2)
N4 0.056(2) 0.080(3) 0.052(2) 0.0129(18) 0.0079(18) 0.0042(19)
N5 0.048(2) 0.091(3) 0.0357(17) 0.0071(17) 0.0003(14) 0.0032(19)
C17 0.057(3) 0.079(3) 0.044(2) 0.004(2) 0.000(2) 0.004(2)
C18 0.060(3) 0.081(4) 0.051(2) 0.011(2) 0.003(2) 0.003(3)
C19 0.070(3) 0.078(4) 0.064(3) 0.011(2) 0.018(2) 0.011(3)
C20 0.083(4) 0.086(4) 0.065(3) 0.017(3) 0.013(3) 0.002(3)
C21 0.054(3) 0.089(4) 0.053(3) 0.008(2) 0.011(2) 0.000(3)
C22 0.052(3) 0.086(4) 0.046(2) 0.008(2) 0.0018(19) 0.007(2)
C23 0.053(3) 0.085(3) 0.047(2) 0.010(2) -0.004(2) -0.001(2)
C24 0.044(2) 0.087(3) 0.034(2) 0.009(2) -0.0019(17) -0.005(2)
N6 0.046(2) 0.082(3) 0.0363(17) 0.0039(17) 0.0036(15) 0.0012(19)
N7 0.048(2) 0.083(3) 0.0373(17) 0.0046(17) 0.0006(15) -0.0043(19)
C25 0.049(2) 0.085(3) 0.035(2) -0.008(2) 0.0000(18) 0.004(2)
C26 0.050(2) 0.091(4) 0.036(2) 0.004(2) 0.0014(18) -0.005(2)
C27 0.055(3) 0.085(4) 0.052(3) -0.003(2) 0.002(2) -0.004(3)
C28 0.057(3) 0.107(4) 0.052(3) -0.018(3) 0.009(2) -0.003(3)
C29 0.067(3) 0.079(4) 0.067(3) -0.017(3) 0.004(2) -0.004(3)
C30 0.068(3) 0.090(4) 0.049(2) -0.010(2) 0.006(2) -0.003(3)
C31 0.057(3) 0.074(3) 0.044(2) -0.004(2) -0.0024(19) 0.000(2)
C32 0.051(2) 0.086(3) 0.038(2) 0.003(2) 0.0015(19) -0.001(2)
P1 0.0481(6) 0.0818(9) 0.0346(5) 0.0070(5) 0.0005(4) 0.0026(6)
O1 0.0529(17) 0.094(2) 0.0386(14) 0.0136(14) -0.0035(13) 0.0050(16)
Si1 0.0516(8) 0.1128(12) 0.0396(6) 0.0003(6) -0.0030(5) 0.0074(7)
C33 0.057(3) 0.141(5) 0.051(3) -0.003(3) -0.009(2) 0.021(3)
C34 0.082(4) 0.125(5) 0.051(3) 0.003(3) -0.006(3) 0.025(4)
C35 0.094(5) 0.141(6) 0.063(3) 0.006(3) -0.001(3) 0.036(4)
C36 0.103(5) 0.132(6) 0.081(4) -0.006(4) -0.010(4) 0.029(4)
C37 0.082(5) 0.150(7) 0.150(7) -0.031(5) -0.052(4) 0.038(5)
C38 0.082(4) 0.162(7) 0.091(4) -0.033(4) -0.024(3) 0.032(4)
C39 0.059(3) 0.088(4) 0.047(2) 0.003(2) -0.002(2) 0.010(2)
C40 0.069(4) 0.185(7) 0.049(3) 0.015(3) 0.002(3) 0.028(4)
C41 0.069(4) 0.213(8) 0.050(3) 0.016(4) 0.011(3) 0.039(4)
C42 0.098(4) 0.113(4) 0.038(2) 0.002(2) 0.006(3) 0.025(3)
C43 0.090(4) 0.118(5) 0.041(3) -0.002(3) -0.007(3) -0.010(3)
C44 0.074(3) 0.125(5) 0.044(2) 0.003(3) -0.001(2) -0.010(3)
C45 0.065(3) 0.124(5) 0.049(3) 0.002(3) -0.010(2) -0.007(3)
C46 0.077(4) 0.170(7) 0.058(3) 0.015(4) -0.005(3) -0.038(4)
C47 0.121(6) 0.176(8) 0.078(4) 0.029(5) -0.023(4) -0.065(7)
C48 0.102(5) 0.137(7) 0.092(5) 0.044(5) -0.041(4) -0.050(5)
C49 0.151(7) 0.144(7) 0.097(5) 0.031(5) -0.067(5) -0.048(6)
C50 0.093(4) 0.100(5) 0.077(4) 0.029(3) -0.032(3) -0.038(4)
O2 0.0481(16) 0.082(2) 0.0349(13) 0.0053(13) -0.0015(12) 0.0007(14)
Si2 0.0498(7) 0.0910(10) 0.0366(6) 0.0062(6) -0.0027(5) -0.0021(6)
C51 0.050(2) 0.078(3) 0.039(2) 0.005(2) -0.0038(18) -0.004(2)
C52 0.057(3) 0.101(4) 0.041(2) 0.003(2) 0.003(2) 0.002(3)
C53 0.055(3) 0.102(4) 0.041(2) 0.003(2) -0.006(2) 0.001(3)
C54 0.064(3) 0.085(3) 0.036(2) 0.003(2) 0.007(2) -0.005(2)
C55 0.055(3) 0.115(4) 0.044(2) 0.003(2) 0.007(2) -0.004(3)
C56 0.049(3) 0.113(4) 0.047(2) 0.009(3) 0.000(2) 0.000(3)
C57 0.055(3) 0.104(4) 0.037(2) 0.013(2) -0.0009(19) -0.005(3)
C58 0.058(3) 0.118(4) 0.041(2) 0.004(2) -0.003(2) -0.008(3)
C59 0.068(3) 0.126(5) 0.045(3) 0.007(3) 0.002(2) -0.010(3)
C60 0.067(3) 0.116(5) 0.078(4) 0.019(3) -0.009(3) -0.012(3)
C61 0.078(4) 0.122(5) 0.079(4) 0.033(3) -0.018(3) -0.017(4)
C62 0.071(3) 0.101(4) 0.069(3) 0.015(3) -0.015(3) -0.017(3)
C63 0.060(3) 0.094(4) 0.042(2) 0.004(2) -0.006(2) 0.005(3)
C64 0.062(3) 0.099(4) 0.051(3) -0.005(3) -0.009(2) 0.008(3)
C65 0.066(3) 0.115(5) 0.063(3) -0.016(3) -0.007(3) 0.017(3)
C66 0.096(4) 0.103(5) 0.072(4) -0.004(3) -0.019(3) 0.018(4)
C67 0.105(5) 0.086(4) 0.073(4) 0.001(3) -0.015(3) -0.007(3)
C68 0.087(4) 0.087(4) 0.058(3) -0.004(3) -0.006(3) 0.002(3)
O3 0.074(2) 0.076(2) 0.076(2) 0.0000(18) 0.0124(18) -0.0010(18)
C69 0.083(4) 0.069(4) 0.085(4) 0.005(3) 0.021(3) -0.003(3)
C70 0.100(5) 0.117(5) 0.089(4) 0.006(4) -0.001(4) -0.010(4)
C71 0.133(6) 0.096(5) 0.148(7) 0.047(5) -0.010(5) -0.024(5)
C72 0.118(6) 0.109(6) 0.110(5) 0.030(4) -0.010(5) -0.012(5)
C73 0.114(5) 0.087(5) 0.093(4) 0.013(3) -0.007(4) -0.004(4)
C74 0.081(4) 0.078(4) 0.095(4) -0.003(3) -0.005(3) -0.003(3)
O4 0.079(2) 0.074(2) 0.099(3) 0.0006(19) 0.037(2) -0.0065(18)
C75 0.056(3) 0.078(3) 0.055(3) 0.003(2) 0.010(2) -0.007(2)
C76 0.088(4) 0.083(4) 0.063(3) 0.004(3) -0.010(3) -0.001(3)
C77 0.178(8) 0.094(5) 0.057(3) 0.012(3) 0.034(4) 0.006(5)
C78 0.108(6) 0.094(5) 0.142(7) 0.015(5) 0.072(5) -0.003(4)
C79 0.055(3) 0.103(5) 0.137(6) 0.004(4) 0.004(4) -0.001(3)
C80 0.073(3) 0.086(4) 0.063(3) 0.000(3) -0.015(3) -0.001(3)
O5 0.074(2) 0.084(2) 0.0633(19) -0.0114(16) 0.0221(17) -0.0035(18)
C81 0.067(3) 0.076(3) 0.058(3) -0.004(2) 0.014(2) 0.002(3)
C82 0.074(4) 0.100(4) 0.071(3) 0.015(3) 0.002(3) 0.009(3)
C83 0.081(4) 0.113(5) 0.073(3) 0.022(3) 0.016(3) 0.008(3)
C84 0.072(4) 0.094(4) 0.077(4) 0.002(3) 0.015(3) -0.007(3)
C85 0.078(4) 0.127(5) 0.074(4) -0.013(3) 0.006(3) -0.020(4)
C86 0.087(4) 0.104(4) 0.063(3) -0.002(3) 0.002(3) -0.009(3)
O6 0.075(2) 0.074(2) 0.073(2) -0.0051(17) 0.0118(17) -0.0020(18)
C87 0.062(3) 0.083(4) 0.071(3) 0.007(3) 0.010(3) 0.003(3)
C88 0.090(4) 0.080(4) 0.075(3) -0.006(3) 0.020(3) -0.006(3)
C89 0.094(5) 0.091(5) 0.108(5) -0.003(4) 0.029(4) 0.020(4)
C90 0.097(5) 0.087(5) 0.122(6) 0.004(4) 0.019(4) 0.014(4)
C91 0.088(4) 0.093(5) 0.099(4) 0.007(3) -0.005(3) 0.000(4)
C92 0.072(3) 0.086(4) 0.077(3) -0.004(3) 0.001(3) 0.010(3)
O7 0.111(3) 0.085(3) 0.096(3) 0.017(2) 0.042(2) -0.003(2)
C93 0.202(8) 0.093(5) 0.077(4) 0.017(4) 0.040(4) 0.022(5)
C94 0.138(6) 0.216(9) 0.133(7) 0.103(6) 0.042(5) 0.075(5)
C95 0.238(9) 0.220(10) 0.109(6) 0.069(6) 0.036(6) 0.110(7)
C96 0.419(16) 0.124(8) 0.106(7) 0.038(6) 0.014(8) 0.057(9)
C97 0.509(18) 0.131(8) 0.111(7) 0.031(6) -0.008(10) -0.087(11)
C98 0.419(13) 0.152(8) 0.079(5) 0.021(5) -0.001(7) -0.132(9)
O8 0.076(2) 0.093(3) 0.0609(19) 0.0088(17) 0.0206(17) -0.0065(19)
C99 0.074(3) 0.080(4) 0.058(3) 0.004(2) 0.013(3) -0.005(3)
C100 0.083(4) 0.148(6) 0.066(3) 0.000(4) 0.005(3) 0.019(4)
C101 0.120(5) 0.178(7) 0.066(4) 0.013(4) 0.007(4) 0.014(5)
C102 0.114(5) 0.181(7) 0.070(4) -0.016(4) 0.026(3) -0.029(5)
C103 0.090(4) 0.255(9) 0.105(5) -0.076(6) 0.032(4) -0.024(6)
C104 0.066(4) 0.210(8) 0.099(4) -0.046(5) 0.012(3) -0.002(4)
O9 0.083(2) 0.103(3) 0.075(2) -0.0281(19) 0.0304(19) -0.015(2)
C105 0.062(3) 0.100(4) 0.056(3) -0.013(3) 0.014(2) 0.006(3)
C106 0.080(4) 0.104(4) 0.050(3) -0.001(3) 0.006(3) 0.002(3)
C107 0.069(3) 0.121(5) 0.061(3) 0.000(3) 0.002(3) -0.002(3)
C108 0.072(4) 0.133(5) 0.073(4) 0.006(4) 0.010(3) -0.006(3)
C109 0.107(5) 0.148(6) 0.050(3) 0.003(3) 0.015(3) 0.001(4)
C110 0.062(3) 0.137(5) 0.060(3) -0.010(3) 0.004(3) 0.005(3)
O10 0.089(3) 0.098(3) 0.087(3) -0.026(2) 0.030(2) -0.012(2)
C111 0.079(4) 0.086(4) 0.091(4) -0.016(3) 0.005(3) -0.010(3)
C112 0.137(7) 0.128(6) 0.104(5) -0.008(4) -0.023(5) -0.014(5)
C113 0.102(6) 0.156(8) 0.155(8) -0.002(6) -0.016(6) -0.057(5)
C114 0.096(5) 0.130(6) 0.121(6) 0.019(5) -0.017(5) -0.011(4)
C115 0.083(4) 0.092(5) 0.123(5) 0.031(4) -0.014(4) -0.021(3)
C116 0.085(4) 0.100(5) 0.100(5) -0.004(4) -0.001(4) 0.002(4)

loop_
_atom_type_symbol
_atom_type_description
_atom_type_scat_dispersion_real
_atom_type_scat_dispersion_imag
_atom_type_scat_source
C C 0.0181 0.0091 'International Tables Vol C Tables 4.2.6.8 and 6.1.1.4'
H H 0.0000 0.0000 'International Tables Vol C Tables 4.2.6.8 and 6.1.1.4'
N N 0.0311 0.0180 'International Tables Vol C Tables 4.2.6.8 and 6.1.1.4'
O O 0.0492 0.0322 'International Tables Vol C Tables 4.2.6.8 and 6.1.1.4'
Si Si 0.2541 0.3302 'International Tables Vol C Tables 4.2.6.8 and 6.1.1.4'
P P 0.2955 0.4335 'International Tables Vol C Tables 4.2.6.8 and 6.1.1.4'

loop_
_geom_angle_atom_site_label_1
_geom_angle_atom_site_label_2
_geom_angle_atom_site_label_3
_geom_angle
C1 N1 C8 110.7(4)
C1 N1 P1 117.2(3)
C8 N1 P1 132.1(3)
N1 C1 C32 110.6(4)
N1 C1 C2 109.0(4)
C32 C1 C2 140.3(5)
C3 C2 C1 133.9(4)
C3 C2 C7 120.2(4)
C1 C2 C7 105.9(4)
C4 C3 C2 118.2(4)
C3 C4 O3 119.1(4)
C3 C4 C5 121.5(5)
O3 C4 C5 119.1(4)
C6 C5 O4 126.6(4)
C6 C5 C4 120.3(4)
O4 C5 C4 113.2(5)
C5 C6 C7 118.9(4)
C6 C7 C2 120.8(5)
C6 C7 C8 131.7(4)
C2 C7 C8 107.5(4)
N2 C8 N1 124.5(4)
N2 C8 C7 128.6(4)
N1 C8 C7 106.9(4)
C8 N2 C9 118.6(4)
C16 N3 C9 107.7(4)
C16 N3 P1 125.8(3)
C9 N3 P1 126.5(3)
N2 C9 N3 127.8(4)
N2 C9 C10 124.8(4)
N3 C9 C10 107.3(4)
C11 C10 C15 119.6(4)
C11 C10 C9 132.0(4)
C15 C10 C9 108.3(4)
C12 C11 C10 117.4(4)
O5 C12 C11 124.3(4)
O5 C12 C13 113.2(4)
C11 C12 C13 122.4(4)
O6 C13 C14 119.4(4)
O6 C13 C12 119.9(4)
C14 C13 C12 120.6(5)
C15 C14 C13 117.9(4)
C14 C15 C10 121.9(4)
C14 C15 C16 131.3(4)
C10 C15 C16 106.7(4)
N4 C16 N3 125.8(4)
N4 C16 C15 124.3(5)
N3 C16 C15 109.9(4)
C17 N4 C16 121.6(4)
C17 N5 C24 109.1(4)
C17 N5 P1 125.1(3)
C24 N5 P1 125.8(3)
N4 C17 N5 126.7(4)
N4 C17 C18 124.6(5)
N5 C17 C18 108.7(4)
C19 C18 C23 121.1(4)
C19 C18 C17 131.8(5)
C23 C18 C17 107.1(5)
C20 C19 C18 118.8(5)
C19 C20 O7 120.0(5)
C19 C20 C21 120.8(5)
O7 C20 C21 119.1(4)
O8 C21 C22 123.6(4)
O8 C21 C20 114.7(5)
C22 C21 C20 121.4(4)
C21 C22 C23 117.2(4)
C18 C23 C22 120.6(5)
C18 C23 C24 108.3(4)
C22 C23 C24 131.1(5)
N6 C24 N5 129.2(4)
N6 C24 C23 124.0(4)
N5 C24 C23 106.7(4)
C24 N6 C25 117.9(4)
C25 N7 C32 110.9(4)
C25 N7 P1 132.2(3)
C32 N7 P1 116.9(3)
N6 C25 N7 124.2(4)
N6 C25 C26 128.5(4)
N7 C25 C26 107.3(4)
C27 C26 C25 132.8(4)
C27 C26 C31 119.6(5)
C25 C26 C31 107.6(4)
C28 C27 C26 118.5(4)
C27 C28 O9 124.1(5)
C27 C28 C29 121.5(4)
O9 C28 C29 114.4(5)
C30 C29 O10 123.9(5)
C30 C29 C28 120.8(5)
O10 C29 C28 115.4(4)
C29 C30 C31 119.0(5)
C30 C31 C32 133.5(4)
C30 C31 C26 120.6(4)
C32 C31 C26 105.8(4)
N7 C32 C1 111.2(4)
N7 C32 C31 108.4(4)
C1 C32 C31 140.4(5)
O2 P1 O1 176.18(17)
O2 P1 N7 91.86(15)
O1 P1 N7 90.52(15)
O2 P1 N1 91.03(15)
O1 P1 N1 92.20(15)
N7 P1 N1 83.99(17)
O2 P1 N3 88.40(15)
O1 P1 N3 89.52(15)
N7 P1 N3 174.46(18)
N1 P1 N3 90.48(17)
O2 P1 N5 89.40(15)
O1 P1 N5 87.58(15)
N7 P1 N5 90.71(18)
N1 P1 N5 174.69(18)
N3 P1 N5 94.82(18)
Si1 O1 P1 156.5(2)
O1 Si1 C45 113.1(2)
O1 Si1 C39 108.90(19)
C45 Si1 C39 108.8(2)
O1 Si1 C33 107.0(2)
C45 Si1 C33 110.6(3)
C39 Si1 C33 108.4(2)
C38 C33 C34 115.8(6)
C38 C33 Si1 121.3(5)
C34 C33 Si1 121.9(4)
C33 C34 C35 123.7(6)
C36 C35 C34 118.5(7)
C35 C36 C37 120.6(7)
C36 C37 C38 120.2(6)
C33 C38 C37 120.8(7)
C44 C39 C40 116.1(4)
C44 C39 Si1 120.3(4)
C40 C39 Si1 123.5(4)
C39 C40 C41 120.3(5)
C42 C41 C40 120.7(5)
C43 C42 C41 120.2(5)
C42 C43 C44 119.9(5)
C43 C44 C39 122.7(5)
C46 C45 C50 116.9(6)
C46 C45 Si1 123.2(5)
C50 C45 Si1 119.9(4)
C47 C46 C45 123.3(8)
C46 C47 C48 122.0(9)
C47 C48 C49 118.1(7)
C50 C49 C48 117.5(8)
C49 C50 C45 122.2(7)
Si2 O2 P1 152.89(19)
O2 Si2 C57 111.67(19)
O2 Si2 C51 106.04(17)
C57 Si2 C51 111.72(19)
O2 Si2 C63 114.77(18)
C57 Si2 C63 106.2(2)
C51 Si2 C63 106.4(2)
C52 C51 C56 117.9(4)
C52 C51 Si2 120.3(3)
C56 C51 Si2 121.4(3)
C51 C52 C53 122.0(4)
C54 C53 C52 119.6(4)
C53 C54 C55 120.0(4)
C54 C55 C56 120.5(4)
C51 C56 C55 120.0(4)
C58 C57 C62 116.9(5)
C58 C57 Si2 122.0(4)
C62 C57 Si2 121.1(4)
C57 C58 C59 122.8(5)
C60 C59 C58 119.7(5)
C59 C60 C61 118.6(5)
C60 C61 C62 121.8(6)
C61 C62 C57 120.1(5)
C64 C63 C68 116.7(5)
C64 C63 Si2 123.1(4)
C68 C63 Si2 120.2(4)
C63 C64 C65 121.6(5)
C66 C65 C64 119.3(5)
C65 C66 C67 121.0(6)
C66 C67 C68 119.3(6)
C67 C68 C63 122.0(5)
C69 O3 C4 117.3(4)
C74 C69 O3 123.2(5)
C74 C69 C70 121.2(6)
O3 C69 C70 115.6(6)
C69 C70 C71 118.0(7)
C70 C71 C72 120.2(7)
C73 C72 C71 119.8(7)
C72 C73 C74 120.7(7)
C69 C74 C73 120.1(6)
C5 O4 C75 119.5(4)
C80 C75 C76 121.1(5)
C80 C75 O4 120.1(4)
C76 C75 O4 118.6(5)
C75 C76 C77 118.4(6)
C78 C77 C76 120.1(6)
C79 C78 C77 121.2(6)
C78 C79 C80 119.8(6)
C75 C80 C79 119.2(5)
C12 O5 C81 120.2(4)
C82 C81 C86 121.3(5)
C82 C81 O5 119.8(5)
C86 C81 O5 118.5(5)
C81 C82 C83 119.3(5)
C84 C83 C82 120.8(5)
C83 C84 C85 120.0(5)
C86 C85 C84 119.9(6)
C81 C86 C85 118.7(5)
C13 O6 C87 116.3(4)
C92 C87 C88 122.6(5)
C92 C87 O6 121.9(5)
C88 C87 O6 115.4(5)
C87 C88 C89 116.8(6)
C90 C89 C88 122.5(6)
C89 C90 C91 118.7(6)
C92 C91 C90 119.7(6)
C87 C92 C91 119.6(6)
C93 O7 C20 114.6(5)
C98 C93 O7 117.8(9)
C98 C93 C94 119.6(8)
O7 C93 C94 122.6(7)
C93 C94 C95 126.9(9)
C94 C95 C96 113.7(10)
C97 C96 C95 120.2(10)
C96 C97 C98 122.1(11)
C93 C98 C97 116.9(10)
C21 O8 C99 119.7(4)
C100 C99 C104 118.8(5)
C100 C99 O8 123.5(5)
C104 C99 O8 117.6(5)
C99 C100 C101 121.6(6)
C102 C101 C100 119.7(7)
C101 C102 C103 119.5(6)
C102 C103 C104 121.0(7)
C99 C104 C103 119.4(6)
C28 O9 C105 117.9(4)
C106 C105 C110 121.6(5)
C106 C105 O9 121.1(4)
C110 C105 O9 117.1(5)
C107 C106 C105 119.8(5)
C106 C107 C108 121.8(5)
C107 C108 C109 119.0(5)
C108 C109 C110 120.4(5)
C105 C110 C109 117.4(5)
C29 O10 C111 116.2(4)
C112 C111 C116 118.1(6)
C112 C111 O10 120.9(6)
C116 C111 O10 121.0(5)
C111 C112 C113 119.5(7)
C114 C113 C112 121.2(7)
C115 C114 C113 119.8(7)
C114 C115 C116 121.2(7)
C115 C116 C111 120.1(6)

loop_
_geom_bond_atom_site_label_1
_geom_bond_atom_site_label_2
_geom_bond_distance
N1 C1 1.368(5)
N1 C8 1.370(5)
N1 P1 1.794(4)
C1 C32 1.415(6)
C1 C2 1.419(6)
C2 C3 1.403(6)
C2 C7 1.432(6)
C3 C4 1.364(6)
C4 O3 1.402(6)
C4 C5 1.442(6)
C5 C6 1.373(6)
C5 O4 1.376(5)
C6 C7 1.384(6)
C7 C8 1.441(6)
C8 N2 1.322(5)
N2 C9 1.334(5)
N3 C16 1.400(6)
N3 C9 1.420(5)
N3 P1 1.796(4)
C9 C10 1.442(6)
C10 C11 1.406(5)
C10 C15 1.414(6)
C11 C12 1.377(6)
C12 O5 1.375(5)
C12 C13 1.397(6)
C13 O6 1.378(5)
C13 C14 1.380(6)
C14 C15 1.380(6)
C15 C16 1.422(6)
C16 N4 1.330(5)
N4 C17 1.309(5)
N5 C17 1.403(6)
N5 C24 1.405(5)
N5 P1 1.801(4)
C17 C18 1.442(6)
C18 C19 1.381(7)
C18 C23 1.401(7)
C19 C20 1.359(6)
C20 O7 1.401(6)
C20 C21 1.413(7)
C21 O8 1.375(5)
C21 C22 1.378(7)
C22 C23 1.405(6)
C23 C24 1.466(6)
C24 N6 1.322(5)
N6 C25 1.337(6)
N7 C25 1.365(5)
N7 C32 1.373(6)
N7 P1 1.785(4)
C25 C26 1.423(6)
C26 C27 1.406(6)
C26 C31 1.438(6)
C27 C28 1.363(7)
C28 O9 1.378(5)
C28 C29 1.425(7)
C29 C30 1.366(6)
C29 O10 1.395(6)
C30 C31 1.385(7)
C31 C32 1.420(6)
P1 O2 1.658(3)
P1 O1 1.664(3)
O1 Si1 1.616(3)
Si1 C45 1.836(6)
Si1 C39 1.855(5)
Si1 C33 1.865(6)
C33 C38 1.382(7)
C33 C34 1.401(8)
C34 C35 1.414(8)
C35 C36 1.344(8)
C36 C37 1.384(9)
C37 C38 1.425(9)
C39 C44 1.390(6)
C39 C40 1.405(7)
C40 C41 1.412(7)
C41 C42 1.358(7)
C42 C43 1.354(7)
C43 C44 1.388(6)
C45 C46 1.386(7)
C45 C50 1.416(8)
C46 C47 1.336(10)
C47 C48 1.367(11)
C48 C49 1.482(11)
C49 C50 1.381(8)
O2 Si2 1.637(3)
Si2 C57 1.863(5)
Si2 C51 1.869(4)
Si2 C63 1.889(5)
C51 C52 1.381(6)
C51 C56 1.392(6)
C52 C53 1.395(5)
C53 C54 1.367(6)
C54 C55 1.376(6)
C55 C56 1.408(5)
C57 C58 1.383(6)
C57 C62 1.395(7)
C58 C59 1.390(7)
C59 C60 1.373(7)
C60 C61 1.378(7)
C61 C62 1.389(7)
C63 C64 1.384(6)
C63 C68 1.410(7)
C64 C65 1.419(7)
C65 C66 1.362(8)
C66 C67 1.382(8)
C67 C68 1.389(7)
O3 C69 1.388(6)
C69 C74 1.366(7)
C69 C70 1.394(8)
C70 C71 1.400(9)
C71 C72 1.412(9)
C72 C73 1.347(8)
C73 C74 1.391(8)
O4 C75 1.388(5)
C75 C80 1.369(6)
C75 C76 1.377(6)
C76 C77 1.377(8)
C77 C78 1.358(10)
C78 C79 1.354(10)
C79 C80 1.372(8)
O5 C81 1.379(6)
C81 C82 1.351(7)
C81 C86 1.377(7)
C82 C83 1.398(7)
C83 C84 1.332(7)
C84 C85 1.392(7)
C85 C86 1.386(7)
O6 C87 1.417(6)
C87 C92 1.351(7)
C87 C88 1.375(7)
C88 C89 1.406(8)
C89 C90 1.352(9)
C90 C91 1.400(8)
C91 C92 1.394(7)
O7 C93 1.352(8)
C93 C98 1.346(9)
C93 C94 1.380(10)
C94 C95 1.388(9)
C95 C96 1.405(12)
C96 C97 1.403(13)
C97 C98 1.430(11)
O8 C99 1.384(5)
C99 C100 1.348(7)
C99 C104 1.351(7)
C100 C101 1.370(7)
C101 C102 1.340(8)
C102 C103 1.344(9)
C103 C104 1.384(8)
O9 C105 1.414(6)
C105 C106 1.368(7)
C105 C110 1.388(7)
C106 C107 1.357(7)
C107 C108 1.363(7)
C108 C109 1.397(8)
C109 C110 1.409(8)
O10 C111 1.403(7)
C111 C112 1.369(9)
C111 C116 1.394(8)
C112 C113 1.396(10)
C113 C114 1.346(10)
C114 C115 1.332(8)
C115 C116 1.377(8)

loop_
_geom_torsion_atom_site_label_1
_geom_torsion_atom_site_label_2
_geom_torsion_atom_site_label_3
_geom_torsion_atom_site_label_4
_geom_torsion
C8 N1 C1 C32 -177.3(3)
P1 N1 C1 C32 1.6(4)
C8 N1 C1 C2 1.4(4)
P1 N1 C1 C2 -179.7(3)
N1 C1 C2 C3 179.9(4)
C32 C1 C2 C3 -2.0(9)
N1 C1 C2 C7 -1.3(4)
C32 C1 C2 C7 176.8(5)
C1 C2 C3 C4 177.1(4)
C7 C2 C3 C4 -1.6(6)
C2 C3 C4 O3 -173.4(4)
C2 C3 C4 C5 1.0(7)
C3 C4 C5 C6 0.7(7)
O3 C4 C5 C6 175.1(4)
C3 C4 C5 O4 -178.8(4)
O3 C4 C5 O4 -4.4(6)
O4 C5 C6 C7 177.6(4)
C4 C5 C6 C7 -1.9(7)
C5 C6 C7 C2 1.3(6)
C5 C6 C7 C8 -177.8(4)
C3 C2 C7 C6 0.5(6)
C1 C2 C7 C6 -178.6(4)
C3 C2 C7 C8 179.8(4)
C1 C2 C7 C8 0.7(4)
C1 N1 C8 N2 178.4(4)
P1 N1 C8 N2 -0.3(6)
C1 N1 C8 C7 -0.9(4)
P1 N1 C8 C7 -179.6(3)
C6 C7 C8 N2 0.0(7)
C2 C7 C8 N2 -179.2(4)
C6 C7 C8 N1 179.3(4)
C2 C7 C8 N1 0.1(4)
N1 C8 N2 C9 2.3(6)
C7 C8 N2 C9 -178.6(4)
C8 N2 C9 N3 -1.2(6)
C8 N2 C9 C10 176.5(4)
C16 N3 C9 N2 177.3(4)
P1 N3 C9 N2 -1.9(6)
C16 N3 C9 C10 -0.7(4)
P1 N3 C9 C10 -179.9(3)
N2 C9 C10 C11 2.4(7)
N3 C9 C10 C11 -179.5(4)
N2 C9 C10 C15 -177.5(4)
N3 C9 C10 C15 0.6(4)
C15 C10 C11 C12 -1.4(6)
C9 C10 C11 C12 178.8(4)
C10 C11 C12 O5 174.5(4)
C10 C11 C12 C13 -1.8(6)
O5 C12 C13 O6 5.5(6)
C11 C12 C13 O6 -177.8(4)
O5 C12 C13 C14 -172.2(4)
C11 C12 C13 C14 4.5(7)
O6 C13 C14 C15 178.6(4)
C12 C13 C14 C15 -3.7(7)
C13 C14 C15 C10 0.5(6)
C13 C14 C15 C16 -176.6(4)
C11 C10 C15 C14 2.0(6)
C9 C10 C15 C14 -178.1(4)
C11 C10 C15 C16 179.8(4)
C9 C10 C15 C16 -0.3(5)
C9 N3 C16 N4 178.1(4)
P1 N3 C16 N4 -2.7(6)
C9 N3 C16 C15 0.5(4)
P1 N3 C16 C15 179.7(3)
C14 C15 C16 N4 -0.3(8)
C10 C15 C16 N4 -177.8(4)
C14 C15 C16 N3 177.3(4)
C10 C15 C16 N3 -0.2(5)
N3 C16 N4 C17 -1.5(7)
C15 C16 N4 C17 175.7(4)
C16 N4 C17 N5 3.1(7)
C16 N4 C17 C18 -177.8(4)
C24 N5 C17 N4 -180.0(4)
P1 N5 C17 N4 -0.4(6)
C24 N5 C17 C18 0.8(4)
P1 N5 C17 C18 -179.6(3)
N4 C17 C18 C19 0.7(8)
N5 C17 C18 C19 179.9(5)
N4 C17 C18 C23 178.3(4)
N5 C17 C18 C23 -2.5(5)
C23 C18 C19 C20 1.5(7)
C17 C18 C19 C20 178.8(5)
C18 C19 C20 O7 178.4(5)
C18 C19 C20 C21 -2.6(8)
C19 C20 C21 O8 176.1(4)
O7 C20 C21 O8 -4.9(7)
C19 C20 C21 C22 2.0(8)
O7 C20 C21 C22 -179.0(5)
O8 C21 C22 C23 -173.8(4)
C20 C21 C22 C23 -0.2(7)
C19 C18 C23 C22 0.2(7)
C17 C18 C23 C22 -177.7(4)
C19 C18 C23 C24 -179.0(4)
C17 C18 C23 C24 3.1(5)
C21 C22 C23 C18 -0.9(6)
C21 C22 C23 C24 178.1(4)
C17 N5 C24 N6 -176.4(4)
P1 N5 C24 N6 4.0(6)
C17 N5 C24 C23 1.1(4)
P1 N5 C24 C23 -178.5(3)
C18 C23 C24 N6 175.0(4)
C22 C23 C24 N6 -4.1(7)
C18 C23 C24 N5 -2.7(4)
C22 C23 C24 N5 178.2(4)
N5 C24 N6 C25 -1.9(6)
C23 C24 N6 C25 -179.0(4)
C24 N6 C25 N7 -0.2(6)
C24 N6 C25 C26 -179.5(4)
C32 N7 C25 N6 -178.1(4)
P1 N7 C25 N6 0.2(6)
C32 N7 C25 C26 1.3(4)
P1 N7 C25 C26 179.6(3)
N6 C25 C26 C27 -3.1(8)
N7 C25 C26 C27 177.5(4)
N6 C25 C26 C31 177.5(4)
N7 C25 C26 C31 -1.9(4)
C25 C26 C27 C28 -178.4(4)
C31 C26 C27 C28 0.9(6)
C26 C27 C28 O9 179.8(4)
C26 C27 C28 C29 0.3(7)
C27 C28 C29 C30 -2.1(8)
O9 C28 C29 C30 178.4(4)
C27 C28 C29 O10 179.0(4)
O9 C28 C29 O10 -0.5(6)
O10 C29 C30 C31 -178.8(4)
C28 C29 C30 C31 2.4(7)
C29 C30 C31 C32 175.0(5)
C29 C30 C31 C26 -1.2(7)
C27 C26 C31 C30 -0.5(6)
C25 C26 C31 C30 179.0(4)
C27 C26 C31 C32 -177.7(4)
C25 C26 C31 C32 1.8(5)
C25 N7 C32 C1 179.8(3)
P1 N7 C32 C1 1.2(4)
C25 N7 C32 C31 -0.2(5)
P1 N7 C32 C31 -178.8(3)
N1 C1 C32 N7 -1.7(5)
C2 C1 C32 N7 -179.8(5)
N1 C1 C32 C31 178.3(5)
C2 C1 C32 C31 0.1(10)
C30 C31 C32 N7 -177.7(5)
C26 C31 C32 N7 -1.0(5)
C30 C31 C32 C1 2.4(9)
C26 C31 C32 C1 179.0(5)
C25 N7 P1 O2 90.6(4)
C32 N7 P1 O2 -91.2(3)
C25 N7 P1 O1 -86.4(4)
C32 N7 P1 O1 91.8(3)
C25 N7 P1 N1 -178.5(4)
C32 N7 P1 N1 -0.3(3)
C25 N7 P1 N3 -177(30)
C32 N7 P1 N3 1.4(18)
C25 N7 P1 N5 1.2(4)
C32 N7 P1 N5 179.4(3)
C1 N1 P1 O2 91.0(3)
C8 N1 P1 O2 -90.4(4)
C1 N1 P1 O1 -91.0(3)
C8 N1 P1 O1 87.6(4)
C1 N1 P1 N7 -0.7(3)
C8 N1 P1 N7 177.9(4)
C1 N1 P1 N3 179.4(3)
C8 N1 P1 N3 -2.0(4)
C1 N1 P1 N5 -3.5(19)
C8 N1 P1 N5 175(30)
C16 N3 P1 O2 -85.2(3)
C9 N3 P1 O2 93.8(3)
C16 N3 P1 O1 91.6(3)
C9 N3 P1 O1 -89.4(3)
C16 N3 P1 N7 -178(100)
C9 N3 P1 N7 1.1(18)
C16 N3 P1 N1 -176.2(3)
C9 N3 P1 N1 2.8(3)
C16 N3 P1 N5 4.0(3)
C9 N3 P1 N5 -176.9(3)
C17 N5 P1 O2 85.7(3)
C24 N5 P1 O2 -94.8(3)
C17 N5 P1 O1 -92.0(3)
C24 N5 P1 O1 87.6(3)
C17 N5 P1 N7 177.5(3)
C24 N5 P1 N7 -2.9(3)
C17 N5 P1 N1 -180(100)
C24 N5 P1 N1 -0.2(19)
C17 N5 P1 N3 -2.7(3)
C24 N5 P1 N3 176.9(3)
O2 P1 O1 Si1 150.6(19)
N7 P1 O1 Si1 -80.9(5)
N1 P1 O1 Si1 3.1(5)
N3 P1 O1 Si1 93.5(5)
N5 P1 O1 Si1 -171.6(5)
P1 O1 Si1 C45 8.9(6)
P1 O1 Si1 C39 130.0(5)
P1 O1 Si1 C33 -113.1(5)
O1 Si1 C33 C38 172.9(5)
C45 Si1 C33 C38 49.4(6)
C39 Si1 C33 C38 -69.8(6)
O1 Si1 C33 C34 -18.3(5)
C45 Si1 C33 C34 -141.9(4)
C39 Si1 C33 C34 99.0(4)
C38 C33 C34 C35 -0.6(8)
Si1 C33 C34 C35 -169.9(4)
C33 C34 C35 C36 0.9(9)
C34 C35 C36 C37 -3.7(10)
C35 C36 C37 C38 6.1(11)
C34 C33 C38 C37 2.9(9)
Si1 C33 C38 C37 172.3(6)
C36 C37 C38 C33 -5.7(11)
O1 Si1 C39 C44 174.1(4)
C45 Si1 C39 C44 -62.3(5)
C33 Si1 C39 C44 58.0(5)
O1 Si1 C39 C40 -2.1(5)
C45 Si1 C39 C40 121.5(5)
C33 Si1 C39 C40 -118.2(5)
C44 C39 C40 C41 1.9(9)
Si1 C39 C40 C41 178.2(5)
C39 C40 C41 C42 -2.8(10)
C40 C41 C42 C43 2.3(10)
C41 C42 C43 C44 -1.0(9)
C42 C43 C44 C39 0.3(9)
C40 C39 C44 C43 -0.7(8)
Si1 C39 C44 C43 -177.2(4)
O1 Si1 C45 C46 -97.9(4)
C39 Si1 C45 C46 141.0(4)
C33 Si1 C45 C46 22.0(5)
O1 Si1 C45 C50 83.5(4)
C39 Si1 C45 C50 -37.6(5)
C33 Si1 C45 C50 -156.5(4)
C50 C45 C46 C47 -0.5(8)
Si1 C45 C46 C47 -179.1(5)
C45 C46 C47 C48 -0.9(10)
C46 C47 C48 C49 2.5(10)
C47 C48 C49 C50 -2.8(9)
C48 C49 C50 C45 1.5(8)
C46 C45 C50 C49 0.1(8)
Si1 C45 C50 C49 178.8(4)
O1 P1 O2 Si2 132(2)
N7 P1 O2 Si2 3.7(4)
N1 P1 O2 Si2 -80.3(4)
N3 P1 O2 Si2 -170.8(4)
N5 P1 O2 Si2 94.4(4)
P1 O2 Si2 C57 -99.4(4)
P1 O2 Si2 C51 138.7(4)
P1 O2 Si2 C63 21.5(5)
O2 Si2 C51 C52 161.9(4)
C57 Si2 C51 C52 40.0(5)
C63 Si2 C51 C52 -75.5(4)
O2 Si2 C51 C56 -24.8(5)
C57 Si2 C51 C56 -146.7(4)
C63 Si2 C51 C56 97.9(4)
C56 C51 C52 C53 0.9(7)
Si2 C51 C52 C53 174.5(4)
C51 C52 C53 C54 -0.7(8)
C52 C53 C54 C55 0.2(7)
C53 C54 C55 C56 0.1(8)
C52 C51 C56 C55 -0.5(7)
Si2 C51 C56 C55 -174.0(4)
C54 C55 C56 C51 0.1(8)
O2 Si2 C57 C58 164.9(3)
C51 Si2 C57 C58 -76.5(4)
C63 Si2 C57 C58 39.1(4)
O2 Si2 C57 C62 -14.1(4)
C51 Si2 C57 C62 104.5(4)
C63 Si2 C57 C62 -139.8(4)
C62 C57 C58 C59 -0.4(7)
Si2 C57 C58 C59 -179.4(4)
C57 C58 C59 C60 2.0(7)
C58 C59 C60 C61 -0.5(8)
C59 C60 C61 C62 -2.6(9)
C60 C61 C62 C57 4.2(9)
C58 C57 C62 C61 -2.6(7)
Si2 C57 C62 C61 176.4(4)
O2 Si2 C63 C64 -97.1(4)
C57 Si2 C63 C64 26.8(4)
C51 Si2 C63 C64 146.0(4)
O2 Si2 C63 C68 85.4(4)
C57 Si2 C63 C68 -150.8(4)
C51 Si2 C63 C68 -31.6(4)
C68 C63 C64 C65 4.2(7)
Si2 C63 C64 C65 -173.5(3)
C63 C64 C65 C66 -2.2(7)
C64 C65 C66 C67 -0.2(8)
C65 C66 C67 C68 0.6(8)
C66 C67 C68 C63 1.5(8)
C64 C63 C68 C67 -3.8(7)
Si2 C63 C68 C67 173.9(4)
C3 C4 O3 C69 -121.7(5)
C5 C4 O3 C69 63.8(6)
C4 O3 C69 C74 32.9(7)
C4 O3 C69 C70 -150.9(5)
C74 C69 C70 C71 -2.7(9)
O3 C69 C70 C71 -179.1(6)
C69 C70 C71 C72 0.5(11)
C70 C71 C72 C73 1.6(12)
C71 C72 C73 C74 -1.5(11)
O3 C69 C74 C73 178.9(5)
C70 C69 C74 C73 2.8(9)
C72 C73 C74 C69 -0.6(10)
C6 C5 O4 C75 -2.2(7)
C4 C5 O4 C75 177.4(4)
C5 O4 C75 C80 -77.6(6)
C5 O4 C75 C76 106.7(5)
C80 C75 C76 C77 -2.5(8)
O4 C75 C76 C77 173.2(5)
C75 C76 C77 C78 -1.5(9)
C76 C77 C78 C79 4.6(11)
C77 C78 C79 C80 -3.8(10)
C76 C75 C80 C79 3.3(8)
O4 C75 C80 C79 -172.3(5)
C78 C79 C80 C75 -0.1(9)
C11 C12 O5 C81 22.0(7)
C13 C12 O5 C81 -161.4(4)
C12 O5 C81 C82 -113.2(5)
C12 O5 C81 C86 73.5(6)
C86 C81 C82 C83 0.1(8)
O5 C81 C82 C83 -172.9(5)
C81 C82 C83 C84 0.6(9)
C82 C83 C84 C85 -1.9(9)
C83 C84 C85 C86 2.5(9)
C82 C81 C86 C85 0.5(8)
O5 C81 C86 C85 173.7(5)
C84 C85 C86 C81 -1.8(9)
C14 C13 O6 C87 -119.7(5)
C12 C13 O6 C87 62.5(6)
C13 O6 C87 C92 31.2(7)
C13 O6 C87 C88 -151.0(4)
C92 C87 C88 C89 -1.5(8)
O6 C87 C88 C89 -179.3(5)
C87 C88 C89 C90 1.6(9)
C88 C89 C90 C91 -1.7(10)
C89 C90 C91 C92 1.7(9)
C88 C87 C92 C91 1.6(8)
O6 C87 C92 C91 179.2(5)
C90 C91 C92 C87 -1.7(9)
C19 C20 O7 C93 109.9(6)
C21 C20 O7 C93 -69.2(7)
C20 O7 C93 C98 145.1(7)
C20 O7 C93 C94 -33.1(9)
C98 C93 C94 C95 0.7(12)
O7 C93 C94 C95 178.8(7)
C93 C94 C95 C96 4.1(12)
C94 C95 C96 C97 -9.1(16)
C95 C96 C97 C98 10(2)
O7 C93 C98 C97 -178.6(9)
C94 C93 C98 C97 -0.4(14)
C96 C97 C98 C93 -4.9(19)
C22 C21 O8 C99 -41.9(6)
C20 C21 O8 C99 144.1(5)
C21 O8 C99 C100 -47.8(7)
C21 O8 C99 C104 136.7(6)
C104 C99 C100 C101 0.9(9)
O8 C99 C100 C101 -174.5(6)
C99 C100 C101 C102 1.3(10)
C100 C101 C102 C103 -1.8(12)
C101 C102 C103 C104 0.0(13)
C100 C99 C104 C103 -2.7(11)
O8 C99 C104 C103 173.0(7)
C102 C103 C104 C99 2.3(13)
C27 C28 O9 C105 -12.4(7)
C29 C28 O9 C105 167.1(4)
C28 O9 C105 C106 -66.5(6)
C28 O9 C105 C110 118.4(5)
C110 C105 C106 C107 -0.8(8)
O9 C105 C106 C107 -175.7(5)
C105 C106 C107 C108 1.2(9)
C106 C107 C108 C109 0.1(9)
C107 C108 C109 C110 -1.8(10)
C106 C105 C110 C109 -0.9(8)
O9 C105 C110 C109 174.2(5)
C108 C109 C110 C105 2.1(9)
C30 C29 O10 C111 0.3(7)
C28 C29 O10 C111 179.2(5)
C29 O10 C111 C112 -105.4(7)
C29 O10 C111 C116 76.2(7)
C116 C111 C112 C113 -3.5(11)
O10 C111 C112 C113 178.1(7)
C111 C112 C113 C114 0.4(13)
C112 C113 C114 C115 1.5(13)
C113 C114 C115 C116 -0.3(12)
C114 C115 C116 C111 -2.9(10)
C112 C111 C116 C115 4.8(9)
O10 C111 C116 C115 -176.8(6)
